data_2217217
loop_
_publ_author_name
'Osman, Hasnah'
'Larsen, David S.'
'Hanton, Lyall R.'
'Simpson, Jim'

_publ_section_title
;
 Phenyl
 2,3-<i>O</i>-isopropylidene-1-thio-\a-<small>D</small>-rhamnopyranoside
;
_journal_coeditor_code NG2385
_journal_issue 1
_journal_name_full 'Acta Crystallographica Section E'
_journal_page_first o24
_journal_page_last o25
_journal_paper_doi 10.1107/S1600536807061004
_journal_volume 64
_journal_year 2008
_chemical_formula_iupac 'C15 H20 O4 S'
_chemical_formula_moiety 'C15 H20 O4 S'
_chemical_formula_sum 'C15 H20 O4 S'
_chemical_formula_weight 296.37
_chemical_name_systematic
;
Phenyl 2,3-O-isopropylidene-1-thio-\a-D-rhamnopyranoside
;
_space_group_IT_number 5
_symmetry_cell_setting monoclinic
_symmetry_space_group_name_Hall 'C 2y'
_symmetry_space_group_name_H-M 'C 1 2 1'
_atom_sites_solution_hydrogens geom
_atom_sites_solution_primary direct
_atom_sites_solution_secondary difmap
_audit_creation_method SHELXL-97
_cell_angle_alpha 90.00
_cell_angle_beta 97.014(3)
_cell_angle_gamma 90.00
_cell_formula_units_Z 4
_cell_length_a 24.3029(12)
_cell_length_b 5.3048(3)
_cell_length_c 12.0795(7)
_cell_measurement_reflns_used 4464
_cell_measurement_temperature 295(2)
_cell_measurement_theta_max 53.902
_cell_measurement_theta_min 5.075
_cell_volume 1545.66(15)
_computing_cell_refinement 'SAINT (Bruker, 2004)'
_computing_data_collection 'APEX2 (Bruker, 2004)'
_computing_data_reduction 'SAINT (Bruker, 2004)'
_computing_molecular_graphics
;
ORTEP-3 (Farrugia, 1997) and Mercury (Bruno <i>et al.</i>,
2002)
;
_computing_publication_material
;
SHELXL97 & enCIFer (Allen <i>et al.</i>,  2004)
;
_computing_structure_refinement
;
SHELXL97 (Sheldrick, 1997) and TITAN2000 (Hunter & Simpson,
1999)
;
_computing_structure_solution 'SHELXS97  (Sheldrick, 1997)'
_diffrn_ambient_temperature 295(2)
_diffrn_measured_fraction_theta_full 0.998
_diffrn_measured_fraction_theta_max 0.998
_diffrn_measurement_device_type 'Bruker APEXII CCD'
_diffrn_measurement_method ' \f & \w scans '
_diffrn_radiation_monochromator graphite
_diffrn_radiation_source 'fine-focus sealed tube'
_diffrn_radiation_type MoK\a
_diffrn_radiation_wavelength 0.71073
_diffrn_reflns_av_R_equivalents 0.0597
_diffrn_reflns_av_sigmaI/netI 0.0302
_diffrn_reflns_limit_h_max 30
_diffrn_reflns_limit_h_min -30
_diffrn_reflns_limit_k_max 6
_diffrn_reflns_limit_k_min -6
_diffrn_reflns_limit_l_max 15
_diffrn_reflns_limit_l_min -15
_diffrn_reflns_number 17181
_diffrn_reflns_theta_full 27.14
_diffrn_reflns_theta_max 27.14
_diffrn_reflns_theta_min 1.69
_diffrn_standards_number 0
_exptl_absorpt_coefficient_mu 0.219
_exptl_absorpt_correction_T_max 0.983
_exptl_absorpt_correction_T_min 0.723
_exptl_absorpt_correction_type multi-scan
_exptl_absorpt_process_details '(SADABS; Bruker, 2004)'
_exptl_crystal_colour colourless
_exptl_crystal_density_diffrn 1.274
_exptl_crystal_density_method 'not measured'
_exptl_crystal_description 'irregular fragment'
_exptl_crystal_F_000 632
_exptl_crystal_size_max 0.37
_exptl_crystal_size_mid 0.30
_exptl_crystal_size_min 0.08
_refine_diff_density_max 0.328
_refine_diff_density_min -0.369
_refine_ls_abs_structure_details 'Flack (1983) 1392 Friedel pairs'
_refine_ls_abs_structure_Flack 0.03(10)
_refine_ls_extinction_method none
_refine_ls_goodness_of_fit_ref 1.035
_refine_ls_hydrogen_treatment constr
_refine_ls_matrix_type full
_refine_ls_number_parameters 204
_refine_ls_number_reflns 3318
_refine_ls_number_restraints 1
_refine_ls_restrained_S_all 1.035
_refine_ls_R_factor_all 0.0596
_refine_ls_R_factor_gt 0.0387
_refine_ls_shift/su_max 0.002
_refine_ls_shift/su_mean <0.001
_refine_ls_structure_factor_coef Fsqd
_refine_ls_weighting_details 'calc w=1/[\s^2^(Fo^2^)+(0.1017P)^2^+] where P=(Fo^2^+2Fc^2^)/3'
_refine_ls_weighting_scheme calc
_refine_ls_wR_factor_gt 0.1102
_refine_ls_wR_factor_ref 0.1435
_reflns_number_gt 2560
_reflns_number_total 3318
_reflns_threshold_expression I>2\s(I)
_cod_data_source_file ng2385.cif
_cod_data_source_block I
_cod_depositor_comments
;
The following automatic conversions were performed:
'_symmetry_cell_setting' value 'Monoclinic' changed to 'monoclinic'
according to '/home/saulius/struct/CIF-dictionaries/cif_core.dic'
dictionary named 'cif_core.dic' version 2.4.1 from 2010-06-29.

Automatic conversion script
Id: cif_fix_enum 1527 2010-12-29 10:47:43Z saulius 

The following automatic conversions were performed:

'_symmetry_cell_setting' value 'Monoclinic' changed to 'monoclinic'
according to /home/saulius/struct/CIF-dictionaries/cif_core.dic
dictionary named 'cif_core.dic' version 2.4.1 from 2010-06-29.

Automatic conversion script
Id: cif_fix_values 1715 2011-07-08 13:25:40Z adriana 
;
_cod_original_sg_symbol_Hall 'C  2y'
_cod_original_sg_symbol_H-M 'C 2'
_cod_database_code 2217217
_cod_database_fobs_code 2217217

loop_
_symmetry_equiv_pos_as_xyz
'x, y, z'
'-x, y, -z'
'x+1/2, y+1/2, z'
'-x+1/2, y+1/2, -z'

loop_
_atom_site_type_symbol
_atom_site_label
_atom_site_fract_x
_atom_site_fract_y
_atom_site_fract_z
_atom_site_U_iso_or_equiv
_atom_site_adp_type
_atom_site_calc_flag
_atom_site_refinement_flags
_atom_site_occupancy
_atom_site_disorder_assembly
_atom_site_disorder_group
O O1 0.18083(7) 0.4599(4) 0.64558(13) 0.0532(4) Uani d . 1 . .
C C1 0.17180(10) 0.3676(5) 0.75001(19) 0.0463(6) Uani d . 1 . .
H H1 0.1818 0.5016 0.8046 0.056 Uiso calc R 1 . .
C C2 0.11178(10) 0.2973(5) 0.7572(2) 0.0463(6) Uani d . 1 . .
H H2 0.1093 0.1902 0.8225 0.056 Uiso calc R 1 . .
C C3 0.08248(9) 0.1708(5) 0.6530(2) 0.0496(6) Uani d . 1 . .
H H3 0.0887 -0.0116 0.6565 0.060 Uiso calc R 1 . .
C C4 0.09941(10) 0.2762(5) 0.5457(2) 0.0533(6) Uani d . 1 . .
H H4 0.0827 0.4433 0.5321 0.064 Uiso calc R 1 . .
O O4 0.08181(8) 0.1174(5) 0.45401(18) 0.0823(8) Uani d . 1 . .
H H4A 0.0497 0.1512 0.4298 0.123 Uiso calc R 1 . .
C C5 0.16240(11) 0.2999(7) 0.5535(2) 0.0642(8) Uani d . 1 . .
H H5 0.1796 0.1333 0.5644 0.077 Uiso calc R 1 . .
C C6 0.18068(16) 0.4260(13) 0.4507(3) 0.1080(17) Uani d . 1 . .
H H6A 0.1657 0.5935 0.4437 0.162 Uiso calc R 1 . .
H H6B 0.1674 0.3300 0.3855 0.162 Uiso calc R 1 . .
H H6C 0.2204 0.4338 0.4581 0.162 Uiso calc R 1 . .
O O2 0.07846(7) 0.5178(3) 0.76344(14) 0.0476(4) Uani d . 1 . .
O O3 0.02550(7) 0.2257(3) 0.66139(16) 0.0527(4) Uani d . 1 . .
C C7 0.02277(10) 0.4350(5) 0.7378(2) 0.0474(5) Uani d . 1 . .
C C8 -0.01126(11) 0.6449(5) 0.6803(2) 0.0570(7) Uani d . 1 . .
H H8A -0.0087 0.7914 0.7273 0.085 Uiso calc R 1 . .
H H8B -0.0493 0.5927 0.6657 0.085 Uiso calc R 1 . .
H H8C 0.0025 0.6846 0.6111 0.085 Uiso calc R 1 . .
C C9 -0.00051(14) 0.3396(9) 0.8398(3) 0.0822(10) Uani d . 1 . .
H H9A 0.0235 0.2116 0.8751 0.123 Uiso calc R 1 . .
H H9B -0.0367 0.2698 0.8185 0.123 Uiso calc R 1 . .
H H9C -0.0031 0.4764 0.8909 0.123 Uiso calc R 1 . .
S S1 0.21316(3) 0.08767(14) 0.79616(7) 0.0730(3) Uani d . 1 A .
C C10 0.27881(10) 0.2165(5) 0.8419(2) 0.0494(6) Uani d . 1 . .
C C11 0.3053(4) 0.385(3) 0.7765(10) 0.077(3) Uani d P 0.66(3) A 1
H H11 0.2869 0.4429 0.7094 0.092 Uiso calc PR 0.66(3) A 1
C C12 0.3583(4) 0.464(3) 0.8110(13) 0.100(5) Uani d P 0.66(3) A 1
H H12 0.3765 0.5692 0.7659 0.120 Uiso calc PR 0.66(3) A 1
C C11A 0.2958(5) 0.456(3) 0.8190(18) 0.058(4) Uani d P 0.34(3) A 2
H H11A 0.2721 0.5644 0.7752 0.070 Uiso calc PR 0.34(3) A 2
C C12A 0.3488(6) 0.534(3) 0.8621(19) 0.073(4) Uani d P 0.34(3) A 2
H H12A 0.3587 0.7016 0.8523 0.088 Uiso calc PR 0.34(3) A 2
C C13 0.38489(15) 0.3843(9) 0.9152(3) 0.0866(11) Uani d . 1 . .
H H13 0.4178 0.4591 0.9460 0.104 Uiso calc R 1 A 1
C C14 0.36232(13) 0.2024(11) 0.9680(3) 0.1015(17) Uani d . 1 A .
H H14 0.3821 0.1311 1.0310 0.122 Uiso calc R 1 . .
C C15 0.30916(13) 0.1145(11) 0.9312(3) 0.0966(15) Uani d . 1 A .
H H15 0.2944 -0.0170 0.9691 0.116 Uiso calc R 1 . .

loop_
_atom_site_aniso_label
_atom_site_aniso_U_11
_atom_site_aniso_U_22
_atom_site_aniso_U_33
_atom_site_aniso_U_12
_atom_site_aniso_U_13
_atom_site_aniso_U_23
O1 0.0429(9) 0.0662(11) 0.0483(10) -0.0123(8) -0.0041(7) 0.0024(8)
C1 0.0379(13) 0.0511(13) 0.0457(13) -0.0075(10) -0.0115(10) 0.0022(10)
C2 0.0382(12) 0.0517(13) 0.0467(13) -0.0039(10) -0.0041(10) 0.0062(10)
C3 0.0297(10) 0.0385(11) 0.0767(18) -0.0033(8) -0.0093(10) -0.0065(10)
C4 0.0415(13) 0.0636(15) 0.0507(15) 0.0054(12) -0.0106(10) -0.0165(12)
O4 0.0537(11) 0.1026(19) 0.0830(14) 0.0181(12) -0.0224(10) -0.0498(14)
C5 0.0432(14) 0.091(2) 0.0564(16) 0.0000(14) -0.0021(12) -0.0170(15)
C6 0.077(2) 0.192(5) 0.0571(19) -0.017(3) 0.0178(17) -0.007(3)
O2 0.0397(9) 0.0506(10) 0.0503(9) -0.0060(6) -0.0029(7) -0.0082(7)
O3 0.0337(8) 0.0411(9) 0.0796(12) -0.0055(6) -0.0078(8) -0.0083(8)
C7 0.0386(12) 0.0497(12) 0.0528(14) -0.0065(10) 0.0007(10) -0.0012(10)
C8 0.0496(15) 0.0457(14) 0.0727(18) 0.0014(10) -0.0040(12) -0.0037(11)
C9 0.0603(19) 0.111(3) 0.077(2) -0.0063(18) 0.0179(16) 0.020(2)
S1 0.0472(4) 0.0536(4) 0.1102(6) -0.0067(3) -0.0231(4) 0.0170(4)
C10 0.0322(11) 0.0581(15) 0.0554(15) 0.0026(10) -0.0045(10) 0.0056(11)
C11 0.053(4) 0.113(7) 0.060(5) -0.021(4) -0.014(3) 0.036(5)
C12 0.050(4) 0.151(10) 0.093(7) -0.025(5) -0.016(4) 0.063(7)
C11A 0.031(4) 0.072(6) 0.070(9) 0.014(4) 0.006(5) -0.005(6)
C12A 0.044(6) 0.076(7) 0.102(11) -0.020(4) 0.021(7) -0.025(7)
C13 0.0476(17) 0.116(3) 0.090(2) -0.0140(19) -0.0161(16) 0.012(2)
C14 0.0487(17) 0.180(5) 0.070(2) -0.007(2) -0.0170(15) 0.045(3)
C15 0.0522(16) 0.158(4) 0.075(2) -0.017(2) -0.0119(14) 0.057(3)

loop_
_atom_type_symbol
_atom_type_description
_atom_type_scat_dispersion_real
_atom_type_scat_dispersion_imag
_atom_type_scat_source
C C 0.0033 0.0016 'International Tables Vol C Tables 4.2.6.8 and 6.1.1.4'
H H 0.0000 0.0000 'International Tables Vol C Tables 4.2.6.8 and 6.1.1.4'
O O 0.0106 0.0060 'International Tables Vol C Tables 4.2.6.8 and 6.1.1.4'
S S 0.1246 0.1234 'International Tables Vol C Tables 4.2.6.8 and 6.1.1.4'

loop_
_geom_angle_atom_site_label_1
_geom_angle_atom_site_label_2
_geom_angle_atom_site_label_3
_geom_angle
C1 O1 C5 115.3(2)
O1 C1 C2 113.34(19)
O1 C1 S1 114.62(18)
C2 C1 S1 106.12(17)
O1 C1 H1 107.5
C2 C1 H1 107.5
S1 C1 H1 107.5
O2 C2 C1 110.9(2)
O2 C2 C3 101.14(19)
C1 C2 C3 114.6(2)
O2 C2 H2 110.0
C1 C2 H2 110.0
C3 C2 H2 110.0
O3 C3 C4 110.6(2)
O3 C3 C2 102.1(2)
C4 C3 C2 113.3(2)
O3 C3 H3 110.2
C4 C3 H3 110.2
C2 C3 H3 110.2
O4 C4 C3 111.2(2)
O4 C4 C5 107.6(2)
C3 C4 C5 110.6(2)
O4 C4 H4 109.1
C3 C4 H4 109.1
C5 C4 H4 109.1
C4 O4 H4A 109.5
O1 C5 C4 108.3(2)
O1 C5 C6 106.2(3)
C4 C5 C6 112.0(3)
O1 C5 H5 110.1
C4 C5 H5 110.1
C6 C5 H5 110.1
C5 C6 H6A 109.5
C5 C6 H6B 109.5
H6A C6 H6B 109.5
C5 C6 H6C 109.5
H6A C6 H6C 109.5
H6B C6 H6C 109.5
C7 O2 C2 105.45(18)
C3 O3 C7 108.72(17)
O2 C7 O3 105.01(18)
O2 C7 C9 111.6(2)
O3 C7 C9 108.3(3)
O2 C7 C8 109.1(2)
O3 C7 C8 109.76(19)
C9 C7 C8 112.7(3)
C7 C8 H8A 109.5
C7 C8 H8B 109.5
H8A C8 H8B 109.5
C7 C8 H8C 109.5
H8A C8 H8C 109.5
H8B C8 H8C 109.5
C7 C9 H9A 109.5
C7 C9 H9B 109.5
H9A C9 H9B 109.5
C7 C9 H9C 109.5
H9A C9 H9C 109.5
H9B C9 H9C 109.5
C10 S1 C1 102.83(12)
C15 C10 C11 117.7(4)
C15 C10 C11A 112.7(8)
C15 C10 S1 118.9(3)
C11 C10 S1 122.1(3)
C11A C10 S1 125.3(6)
C12 C11 C10 120.2(6)
C12 C11 H11 119.9
C10 C11 H11 119.9
C11 C12 C13 119.5(6)
C11 C12 H12 120.2
C13 C12 H12 120.2
C10 C11A C12A 119.1(11)
C10 C11A H11A 120.4
C12A C11A H11A 120.4
C13 C12A C11A 122.8(12)
C13 C12A H12A 118.6
C11A C12A H12A 118.6
C14 C13 C12A 113.2(8)
C14 C13 C12 118.7(5)
C14 C13 H13 120.6
C12A C13 H13 115.7
C12 C13 H13 120.6
C13 C14 C15 121.1(3)
C13 C14 H14 119.4
C15 C14 H14 119.4
C10 C15 C14 121.2(4)
C10 C15 H15 119.4
C14 C15 H15 119.4

loop_
_geom_bond_atom_site_label_1
_geom_bond_atom_site_label_2
_geom_bond_distance
O1 C1 1.395(3)
O1 C5 1.427(3)
C1 C2 1.518(3)
C1 S1 1.841(3)
C1 H1 0.9800
C2 O2 1.429(3)
C2 C3 1.525(3)
C2 H2 0.9800
C3 O3 1.431(3)
C3 C4 1.514(4)
C3 H3 0.9800
C4 O4 1.415(3)
C4 C5 1.527(4)
C4 H4 0.9800
O4 H4A 0.8200
C5 C6 1.524(5)
C5 H5 0.9800
C6 H6A 0.9600
C6 H6B 0.9600
C6 H6C 0.9600
O2 C7 1.421(3)
O3 C7 1.450(3)
C7 C9 1.506(4)
C7 C8 1.505(3)
C8 H8A 0.9600
C8 H8B 0.9600
C8 H8C 0.9600
C9 H9A 0.9600
C9 H9B 0.9600
C9 H9C 0.9600
S1 C10 1.762(3)
C10 C15 1.344(4)
C10 C11 1.400(8)
C10 C11A 1.374(15)
C11 C12 1.369(10)
C11 H11 0.9300
C12 C13 1.407(9)
C12 H12 0.9300
C11A C12A 1.394(19)
C11A H11A 0.9300
C12A C13 1.295(18)
C12A H12A 0.9300
C13 C14 1.313(6)
C13 H13 0.9300
C14 C15 1.394(5)
C14 H14 0.9300
C15 H15 0.9300

loop_
_geom_hbond_atom_site_label_D
_geom_hbond_atom_site_label_H
_geom_hbond_atom_site_label_A
_geom_hbond_site_symmetry_A
_geom_hbond_distance_DH
_geom_hbond_distance_HA
_geom_hbond_distance_DA
_geom_hbond_angle_DHA
O4 H4A O3 2_556 0.82 2.05 2.861(2) 168.6
C8 H8A O3 1_565 0.96 2.61 3.224(3) 122.3
C14 H14 O2 4_547 0.93 2.62 3.524(4) 164.1
